data_7156061
loop_
_publ_author_name
'Chehal, Navneet K.'
'Budzelaar, Peter H. M.'
'Hultin, Philip G.'

_publ_section_title
;
 E-Z isomerization in Suzuki cross-couplings of haloenones: ligand effects
 and evidence for a separate catalytic cycle.
;
_journal_issue 7
_journal_name_full 'Organic &amp; biomolecular chemistry'
_journal_page_first 1134
_journal_page_last 1143
_journal_paper_doi 10.1039/c7ob02925j
_journal_volume 16
_journal_year 2018
_chemical_formula_sum 'C12 H12 Cl2 N2'
_chemical_formula_weight 255.14
_chemical_name_systematic
;
(E)-3,4-dichloro-2-(dimethylamino)-2-phenylbut-3-enenitrile
;
_space_group_IT_number 14
_space_group_name_Hall '-P 2ybc'
_space_group_name_H-M_alt 'P 1 21/c 1'
_symmetry_cell_setting monoclinic
_symmetry_space_group_name_Hall '-P 2ybc'
_symmetry_space_group_name_H-M 'P 1 21/c 1'
_atom_sites_solution_hydrogens geom
_atom_sites_solution_primary direct
_atom_sites_solution_secondary difmap
_audit_creation_method SHELXL-97
_audit_update_record
;
2017-11-18 deposited with the CCDC.
2018-01-15 downloaded from the CCDC.
;
_cell_angle_alpha 90.0
_cell_angle_beta 113.436(8)
_cell_angle_gamma 90.0
_cell_formula_units_Z 4
_cell_length_a 13.368(5)
_cell_length_b 7.287(2)
_cell_length_c 14.142(5)
_cell_measurement_reflns_used 9384
_cell_measurement_temperature 293(2)
_cell_measurement_theta_max 30.03
_cell_measurement_theta_min 2.91
_cell_volume 1264.0(7)
_computing_cell_refinement 'APEX2 software suite'
_computing_data_collection 'APEX2 software suite'
_computing_data_reduction 'APEX2 software suite'
_computing_structure_refinement 'SHELXL-97 (Sheldrick, 1997)'
_computing_structure_solution 'SHELXS-97 (Sheldrick, 1990)'
_diffrn_ambient_temperature 293(2)
_diffrn_measured_fraction_theta_full 0.999
_diffrn_measured_fraction_theta_max 0.999
_diffrn_measurement_device_type
;
Bruker D8 three-circle diffractometer with an APEX-II CCD detector
;
_diffrn_measurement_method 'area detector \f and \w scan'
_diffrn_radiation_monochromator graphite
_diffrn_radiation_source 'fine-focus sealed tube'
_diffrn_radiation_type MoK\a
_diffrn_radiation_wavelength 0.71073
_diffrn_reflns_av_R_equivalents 0.0128
_diffrn_reflns_av_sigmaI/netI 0.0123
_diffrn_reflns_limit_h_max 16
_diffrn_reflns_limit_h_min -16
_diffrn_reflns_limit_k_max 8
_diffrn_reflns_limit_k_min -8
_diffrn_reflns_limit_l_max 17
_diffrn_reflns_limit_l_min -17
_diffrn_reflns_number 9000
_diffrn_reflns_theta_full 25.5
_diffrn_reflns_theta_max 25.5
_diffrn_reflns_theta_min 2.91
_exptl_absorpt_coefficient_mu 0.488
_exptl_absorpt_correction_T_max 0.9805
_exptl_absorpt_correction_T_min 0.9147
_exptl_absorpt_correction_type multi-scan
_exptl_absorpt_process_details SADABS
_exptl_crystal_colour colourless
_exptl_crystal_density_diffrn 1.341
_exptl_crystal_density_method 'not measured'
_exptl_crystal_description 'irregular fragment'
_exptl_crystal_F_000 528
_exptl_crystal_size_max 0.22
_exptl_crystal_size_mid 0.18
_exptl_crystal_size_min 0.05
_refine_diff_density_max 0.636
_refine_diff_density_min -0.751
_refine_diff_density_rms 0.06
_refine_ls_extinction_coef 0.016(3)
_refine_ls_extinction_expression
;
Fc^*^=kFc[1+0.001xFc^2^\l^3^/sin(2\q)]^-1/4^
;
_refine_ls_extinction_method SHELXL
_refine_ls_goodness_of_fit_ref 1.061
_refine_ls_hydrogen_treatment constr
_refine_ls_matrix_type full
_refine_ls_number_parameters 148
_refine_ls_number_reflns 2353
_refine_ls_number_restraints 0
_refine_ls_restrained_S_all 1.061
_refine_ls_R_factor_all 0.0545
_refine_ls_R_factor_gt 0.0521
_refine_ls_shift/su_max 0.001
_refine_ls_shift/su_mean 0.0
_refine_ls_structure_factor_coef Fsqd
_refine_ls_weighting_details
;
calc w=1/[\s^2^(Fo^2^)+(0.0623P)^2^+1.0009P] where P=(Fo^2^+2Fc^2^)/3
;
_refine_ls_weighting_scheme calc
_refine_ls_wR_factor_gt 0.1343
_refine_ls_wR_factor_ref 0.1369
_reflns_number_gt 2193
_reflns_number_total 2353
_reflns_threshold_expression >2sigma(I)
_cod_data_source_file c7ob02925j2.cif
_cod_data_source_block NV0
_cod_depositor_comments 'Adding full bibliography for 7156061--7156066.cif.'
_cod_original_sg_symbol_H-M P21/c
_cod_database_code 7156061

loop_
_symmetry_equiv_pos_as_xyz
'x, y, z'
'-x, y+1/2, -z+1/2'
'-x, -y, -z'
'x, -y-1/2, z-1/2'

loop_
_atom_site_label
_atom_site_type_symbol
_atom_site_fract_x
_atom_site_fract_y
_atom_site_fract_z
_atom_site_U_iso_or_equiv
_atom_site_adp_type
_atom_site_occupancy
_atom_site_symmetry_multiplicity
_atom_site_calc_flag
_atom_site_refinement_flags
C11 C 0.30734(17) 0.7569(3) 0.27881(16) 0.0393(5) Uani 1 1 d .
C12 C 0.3020(2) 0.7124(3) 0.18157(19) 0.0526(6) Uani 1 1 d .
H12 H 0.2424 0.75 0.1234 0.063 Uiso 1 1 calc R
C13 C 0.3846(3) 0.6125(4) 0.1707(2) 0.0664(8) Uani 1 1 d .
H13 H 0.3803 0.5828 0.1052 0.08 Uiso 1 1 calc R
C14 C 0.4731(2) 0.5567(4) 0.2560(3) 0.0666(8) Uani 1 1 d .
H14 H 0.5288 0.49 0.2485 0.08 Uiso 1 1 calc R
C15 C 0.4789(2) 0.6001(4) 0.3529(2) 0.0616(7) Uani 1 1 d .
H15 H 0.5386 0.5619 0.4107 0.074 Uiso 1 1 calc R
C16 C 0.39683(19) 0.6998(3) 0.36486(19) 0.0495(6) Uani 1 1 d .
H16 H 0.4015 0.7286 0.4306 0.059 Uiso 1 1 calc R
C1 C 0.2449(2) 1.2070(4) 0.2318(2) 0.0586(7) Uani 1 1 d .
H1 H 0.2825 1.3166 0.2545 0.07 Uiso 1 1 calc R
Cl1 Cl 0.16041(9) 1.19345(13) 0.10359(6) 0.0910(4) Uani 1 1 d .
C2 C 0.26166(18) 1.0772(3) 0.30109(17) 0.0453(5) Uani 1 1 d .
Cl2 Cl 0.35861(6) 1.13163(10) 0.42285(5) 0.0716(3) Uani 1 1 d .
C3 C 0.21991(17) 0.8788(3) 0.29139(16) 0.0402(5) Uani 1 1 d .
C4 C 0.11546(19) 0.8581(3) 0.19793(18) 0.0498(6) Uani 1 1 d .
N4 N 0.03310(19) 0.8241(4) 0.13459(19) 0.0725(7) Uani 1 1 d .
N5 N 0.19884(15) 0.8272(3) 0.38208(14) 0.0461(5) Uani 1 1 d .
C5 C 0.1190(2) 0.9492(5) 0.3974(2) 0.0684(8) Uani 1 1 d .
H501 H 0.0488 0.9315 0.3425 0.103 Uiso 1 1 calc R
H502 H 0.1413 1.0745 0.3977 0.103 Uiso 1 1 calc R
H503 H 0.1148 0.9213 0.4621 0.103 Uiso 1 1 calc R
C6 C 0.1642(2) 0.6355(4) 0.3789(2) 0.0642(7) Uani 1 1 d .
H601 H 0.0965 0.6177 0.3207 0.096 Uiso 1 1 calc R
H602 H 0.1547 0.607 0.4411 0.096 Uiso 1 1 calc R
H603 H 0.2188 0.5563 0.3729 0.096 Uiso 1 1 calc R

loop_
_atom_site_aniso_label
_atom_site_aniso_U_11
_atom_site_aniso_U_22
_atom_site_aniso_U_33
_atom_site_aniso_U_23
_atom_site_aniso_U_13
_atom_site_aniso_U_12
C11 0.0450(11) 0.0320(10) 0.0393(11) -0.0022(8) 0.0149(9) -0.0049(8)
C12 0.0675(15) 0.0471(13) 0.0433(12) -0.0041(10) 0.0222(11) -0.0019(11)
C13 0.094(2) 0.0538(15) 0.0686(18) -0.0135(13) 0.0511(17) -0.0035(14)
C14 0.0727(18) 0.0454(14) 0.097(2) -0.0058(14) 0.0502(17) 0.0053(13)
C15 0.0506(13) 0.0529(15) 0.0751(18) 0.0028(13) 0.0184(13) 0.0090(11)
C16 0.0506(13) 0.0476(13) 0.0448(12) -0.0015(10) 0.0131(10) 0.0031(10)
C1 0.0768(17) 0.0420(13) 0.0537(15) 0.0011(11) 0.0223(13) -0.0023(12)
Cl1 0.1290(8) 0.0739(6) 0.0503(4) 0.0179(4) 0.0149(4) -0.0132(5)
C2 0.0503(12) 0.0393(11) 0.0410(11) -0.0034(9) 0.0127(10) 0.0005(10)
Cl2 0.0859(5) 0.0542(4) 0.0503(4) -0.0050(3) 0.0012(3) -0.0202(3)
C3 0.0415(11) 0.0402(11) 0.0330(10) -0.0003(8) 0.0086(9) -0.0013(9)
C4 0.0477(13) 0.0505(13) 0.0432(12) 0.0024(10) 0.0094(11) -0.0011(10)
N4 0.0551(13) 0.0803(17) 0.0603(14) 0.0036(12) -0.0002(11) -0.0092(12)
N5 0.0481(10) 0.0499(11) 0.0414(10) 0.0015(8) 0.0191(8) 0.0003(8)
C5 0.0635(16) 0.086(2) 0.0627(16) 0.0010(15) 0.0323(14) 0.0152(15)
C6 0.0737(17) 0.0644(17) 0.0586(16) 0.0044(13) 0.0305(14) -0.0167(14)

loop_
_atom_type_symbol
_atom_type_description
_atom_type_scat_dispersion_real
_atom_type_scat_dispersion_imag
_atom_type_scat_source
C C 0.0033 0.0016 'International Tables Vol C Tables 4.2.6.8 and 6.1.1.4'
H H 0.0 0.0 'International Tables Vol C Tables 4.2.6.8 and 6.1.1.4'
N N 0.0061 0.0033 'International Tables Vol C Tables 4.2.6.8 and 6.1.1.4'
Cl Cl 0.1484 0.1585 'International Tables Vol C Tables 4.2.6.8 and 6.1.1.4'

loop_
_geom_angle_atom_site_label_1
_geom_angle_atom_site_label_2
_geom_angle_atom_site_label_3
_geom_angle
C12 C11 C16 119.0(2)
C12 C11 C3 120.6(2)
C16 C11 C3 120.19(19)
C13 C12 C11 120.4(3)
C14 C13 C12 120.4(3)
C13 C14 C15 119.6(2)
C14 C15 C16 120.6(3)
C15 C16 C11 120.0(2)
C2 C1 Cl1 126.2(2)
C1 C2 C3 131.5(2)
C1 C2 Cl2 114.33(19)
C3 C2 Cl2 113.84(16)
N5 C3 C4 108.01(18)
N5 C3 C11 111.92(17)
C4 C3 C11 108.95(18)
N5 C3 C2 110.63(18)
C4 C3 C2 110.55(18)
C11 C3 C2 106.78(17)
N4 C4 C3 170.7(3)
C6 N5 C3 112.66(19)
C6 N5 C5 110.0(2)
C3 N5 C5 112.15(19)

loop_
_geom_bond_atom_site_label_1
_geom_bond_atom_site_label_2
_geom_bond_distance
C11 C12 1.387(3)
C11 C16 1.388(3)
C11 C3 1.533(3)
C12 C13 1.382(4)
C13 C14 1.373(4)
C14 C15 1.377(4)
C15 C16 1.381(4)
C1 C2 1.316(3)
C1 Cl1 1.716(3)
C2 C3 1.536(3)
C2 Cl2 1.740(2)
C3 N5 1.467(3)
C3 C4 1.500(3)
C4 N4 1.136(3)
N5 C6 1.467(3)
N5 C5 1.470(3)
